data_4348259
loop_
_publ_author_name
'Deblitz, Raik'
'Hrib, Cristian G.'
'Blaurock, Steffen'
'Jones, Peter G.'
'Plenikowski, Georg'
'Edelmann, Frank T.'

_publ_section_title
;
 Explosive Werner-type cobalt(iii) complexes
;
_journal_issue 8
_journal_name_full 'Inorg. Chem. Front.'
_journal_page_first 621
_journal_paper_doi 10.1039/C4QI00094C
_journal_volume 1
_journal_year 2014
_chemical_formula_sum 'C7 H21 Co N16 O4'
_chemical_formula_weight 452.33
_space_group_IT_number 2
_space_group_name_Hall '-P 1'
_space_group_name_H-M_alt 'P -1'
_symmetry_cell_setting triclinic
_symmetry_space_group_name_H-M 'P -1'
_atom_sites_solution_hydrogens geom
_atom_sites_solution_primary direct
_atom_sites_solution_secondary difmap
_audit_creation_method SHELXL-97
_cell_angle_alpha 71.60(3)
_cell_angle_beta 83.33(3)
_cell_angle_gamma 78.54(3)
_cell_formula_units_Z 2
_cell_length_a 7.3460(15)
_cell_length_b 9.907(2)
_cell_length_c 13.308(3)
_cell_measurement_reflns_used 12355
_cell_measurement_temperature 133(2)
_cell_measurement_theta_max 29.55
_cell_measurement_theta_min 2.20
_cell_volume 899.2(4)
_computing_cell_refinement 'STOE X-AREA'
_computing_data_collection 'STOE X-AREA'
_computing_data_reduction 'STOE X-RED'
_computing_molecular_graphics 'Bruker SHELXTL'
_computing_publication_material 'Bruker SHELXTL'
_computing_structure_refinement 'SHELXL-97 (Sheldrick, 1997)'
_computing_structure_solution 'SHELXS-97 (Sheldrick, 1990)'
_diffrn_ambient_temperature 133(2)
_diffrn_detector_area_resol_mean 6.67
_diffrn_measured_fraction_theta_full 0.993
_diffrn_measured_fraction_theta_max 0.993
_diffrn_measurement_device_type 'STOE IPDS 2T'
_diffrn_measurement_method 'rotation method'
_diffrn_radiation_monochromator 'plane graphite'
_diffrn_radiation_source 'fine-focus sealed tube'
_diffrn_radiation_type 'Mo K\a'
_diffrn_radiation_wavelength 0.71073
_diffrn_reflns_av_R_equivalents 0.0720
_diffrn_reflns_av_sigmaI/netI 0.0678
_diffrn_reflns_limit_h_max 9
_diffrn_reflns_limit_h_min -9
_diffrn_reflns_limit_k_max 13
_diffrn_reflns_limit_k_min -13
_diffrn_reflns_limit_l_max 17
_diffrn_reflns_limit_l_min -17
_diffrn_reflns_number 9386
_diffrn_reflns_theta_full 28.28
_diffrn_reflns_theta_max 28.28
_diffrn_reflns_theta_min 2.30
_exptl_absorpt_coefficient_mu 1.011
_exptl_absorpt_correction_T_max 0.4912
_exptl_absorpt_correction_T_min 0.4819
_exptl_absorpt_correction_type sphere
_exptl_absorpt_process_details
;
Interpolation using  Int.Tab. Vol. C (1992) p. 523,Tab. 6.3.3.3
for values of muR in the range 0-2.5, and Int.Tab. Vol.II (1959)
p.302; Table 5.3.6 B for muR in the range 2.6-10.0.
The interpolation procedure of C.W.Dwiggins Jr (Acta Cryst.(1975)
A31,146-148) is used with some modification.
;
_exptl_crystal_colour yellow
_exptl_crystal_density_diffrn 1.671
_exptl_crystal_density_method 'not measured'
_exptl_crystal_description plate
_exptl_crystal_F_000 468
_exptl_crystal_size_max 0.45
_exptl_crystal_size_mid 0.19
_exptl_crystal_size_min 0.03
_refine_diff_density_max 0.680
_refine_diff_density_min -0.868
_refine_diff_density_rms 0.105
_refine_ls_extinction_method none
_refine_ls_goodness_of_fit_ref 1.191
_refine_ls_hydrogen_treatment mixed
_refine_ls_matrix_type full
_refine_ls_number_parameters 305
_refine_ls_number_reflns 4440
_refine_ls_number_restraints 4
_refine_ls_restrained_S_all 1.190
_refine_ls_R_factor_all 0.0794
_refine_ls_R_factor_gt 0.0611
_refine_ls_shift/su_max 0.001
_refine_ls_shift/su_mean 0.000
_refine_ls_structure_factor_coef Fsqd
_refine_ls_weighting_details 'calc w=1/[\s^2^(Fo^2^)+(0.0212P)^2^+2.6003P] where P=(Fo^2^+2Fc^2^)/3'
_refine_ls_weighting_scheme calc
_refine_ls_wR_factor_gt 0.1225
_refine_ls_wR_factor_ref 0.1282
_reflns_number_gt 3661
_reflns_number_total 4440
_reflns_threshold_expression >2sigma(I)
_cod_data_source_file c4qi00094c2.cif
_cod_data_source_block ip123
_cod_original_cell_volume 899.2(3)
_cod_database_code 4348259

loop_
_symmetry_equiv_pos_as_xyz
'x, y, z'
'-x, -y, -z'

loop_
_atom_site_label
_atom_site_type_symbol
_atom_site_fract_x
_atom_site_fract_y
_atom_site_fract_z
_atom_site_U_iso_or_equiv
_atom_site_adp_type
_atom_site_occupancy
_atom_site_symmetry_multiplicity
_atom_site_calc_flag
_atom_site_refinement_flags
Co Co 0.40740(7) 0.39855(5) 1.32577(4) 0.00922(12) Uani 1 1 d .
O1 O 0.4105(4) 0.6627(3) 1.3468(2) 0.0230(6) Uani 1 1 d .
O2 O 0.2666(4) 0.5296(3) 1.4785(2) 0.0239(6) Uani 1 1 d .
O3 O -0.1505(5) 0.1463(4) 0.8962(3) 0.0286(7) Uani 1 1 d D
H31 H -0.069(8) 0.152(9) 0.933(5) 0.08(3) Uiso 1 1 d D
H32 H -0.129(11) 0.061(3) 0.897(6) 0.08(3) Uiso 1 1 d D
O4 O -0.0855(5) 0.6492(3) 1.2945(2) 0.0261(7) Uani 1 1 d D
H41 H -0.060(8) 0.713(5) 1.314(4) 0.038(16) Uiso 1 1 d D
H42 H -0.109(9) 0.675(7) 1.231(2) 0.050(19) Uiso 1 1 d D
N1 N 0.1249(5) 0.2295(4) 0.9931(3) 0.0244(8) Uani 1 1 d .
N2 N 0.2104(6) 0.3178(4) 0.9125(3) 0.0259(8) Uani 1 1 d .
N3 N 0.2569(5) 0.4204(4) 0.9442(3) 0.0191(7) Uani 1 1 d .
N4 N 0.2012(5) 0.4016(4) 1.0463(2) 0.0164(6) Uani 1 1 d .
N5 N -0.0605(4) -0.0940(3) 1.3430(2) 0.0161(6) Uani 1 1 d .
N6 N -0.1505(4) -0.1047(4) 1.4380(3) 0.0174(6) Uani 1 1 d .
N7 N -0.1935(4) 0.0245(4) 1.4528(2) 0.0174(6) Uani 1 1 d .
N8 N -0.1321(5) 0.1227(4) 1.3684(2) 0.0164(6) Uani 1 1 d .
N9 N 0.0501(4) 0.2291(3) 1.1780(2) 0.0147(6) Uani 1 1 d .
N10 N 0.0272(4) 0.0998(3) 1.2003(2) 0.0154(6) Uani 1 1 d .
N11 N 0.4688(4) 0.2392(3) 1.2593(2) 0.0123(6) Uani 1 1 d .
N12 N 0.3523(5) 0.5485(3) 1.3907(2) 0.0161(6) Uani 1 1 d .
N13 N 0.3396(5) 0.5411(4) 1.1894(3) 0.0160(6) Uani 1 1 d .
H13A H 0.432(7) 0.579(5) 1.156(4) 0.019 Uiso 1 1 d .
H13B H 0.303(7) 0.508(5) 1.147(4) 0.019 Uiso 1 1 d .
H13C H 0.260(7) 0.621(5) 1.195(4) 0.019 Uiso 1 1 d .
N14 N 0.1469(5) 0.3714(4) 1.3527(3) 0.0155(6) Uani 1 1 d .
H14A H 0.082(7) 0.451(6) 1.345(4) 0.019 Uiso 1 1 d .
H14B H 0.121(6) 0.304(5) 1.421(4) 0.019 Uiso 1 1 d .
H14C H 0.116(7) 0.339(5) 1.310(4) 0.019 Uiso 1 1 d .
N15 N 0.4744(5) 0.2629(4) 1.4647(2) 0.0134(6) Uani 1 1 d .
H15A H 0.385(7) 0.229(5) 1.499(4) 0.016 Uiso 1 1 d .
H15B H 0.544(7) 0.191(6) 1.462(4) 0.016 Uiso 1 1 d .
H15C H 0.519(6) 0.306(5) 1.507(4) 0.016 Uiso 1 1 d .
N16 N 0.6667(5) 0.4270(4) 1.3005(3) 0.0146(6) Uani 1 1 d .
H16A H 0.706(6) 0.464(5) 1.227(4) 0.017 Uiso 1 1 d .
H16B H 0.746(7) 0.343(5) 1.318(4) 0.017 Uiso 1 1 d .
H16C H 0.685(7) 0.478(5) 1.333(4) 0.017 Uiso 1 1 d .
C1 C 0.1232(5) 0.2835(4) 1.0734(3) 0.0149(7) Uani 1 1 d .
C2 C -0.0509(5) 0.0460(4) 1.3029(3) 0.0138(7) Uani 1 1 d .
C3 C 0.4159(5) 0.1107(4) 1.3086(3) 0.0149(7) Uani 1 1 d .
H3 H 0.3503 0.0975 1.3759 0.018 Uiso 1 1 calc R
C4 C 0.4521(6) -0.0015(4) 1.2664(3) 0.0206(8) Uani 1 1 d .
H4 H 0.4114 -0.0902 1.3038 0.025 Uiso 1 1 calc R
C5 C 0.5484(6) 0.0149(5) 1.1687(3) 0.0235(9) Uani 1 1 d .
H5 H 0.5760 -0.0619 1.1380 0.028 Uiso 1 1 calc R
C6 C 0.6032(6) 0.1469(5) 1.1170(3) 0.0221(8) Uani 1 1 d .
H6 H 0.6681 0.1623 1.0494 0.026 Uiso 1 1 calc R
C7 C 0.5629(5) 0.2556(4) 1.1643(3) 0.0152(7) Uani 1 1 d .
H7 H 0.6029 0.3450 1.1286 0.018 Uiso 1 1 calc R

loop_
_atom_site_aniso_label
_atom_site_aniso_U_11
_atom_site_aniso_U_22
_atom_site_aniso_U_33
_atom_site_aniso_U_23
_atom_site_aniso_U_13
_atom_site_aniso_U_12
Co 0.0097(2) 0.0087(2) 0.0090(2) -0.00311(16) 0.00072(15) -0.00094(16)
O1 0.0318(17) 0.0145(13) 0.0249(15) -0.0076(11) -0.0023(12) -0.0060(12)
O2 0.0286(16) 0.0271(16) 0.0178(13) -0.0132(12) 0.0032(12) -0.0008(13)
O3 0.0303(18) 0.0256(17) 0.0336(17) -0.0171(14) 0.0017(14) -0.0017(14)
O4 0.0400(19) 0.0162(15) 0.0221(15) -0.0064(12) -0.0089(13) 0.0004(13)
N1 0.032(2) 0.0280(19) 0.0165(16) -0.0095(14) 0.0050(14) -0.0115(16)
N2 0.036(2) 0.0271(19) 0.0145(15) -0.0040(14) 0.0038(14) -0.0122(16)
N3 0.0205(16) 0.0212(17) 0.0139(14) -0.0030(13) 0.0026(12) -0.0054(13)
N4 0.0179(15) 0.0150(15) 0.0144(14) -0.0010(12) 0.0003(12) -0.0051(12)
N5 0.0161(16) 0.0173(16) 0.0147(15) -0.0055(12) 0.0021(12) -0.0029(12)
N6 0.0162(16) 0.0161(15) 0.0178(15) -0.0036(12) 0.0030(12) -0.0027(12)
N7 0.0148(15) 0.0193(16) 0.0152(14) -0.0034(12) 0.0032(12) -0.0010(12)
N8 0.0170(15) 0.0163(15) 0.0143(14) -0.0039(12) 0.0028(12) -0.0023(12)
N9 0.0113(14) 0.0170(15) 0.0131(14) -0.0011(12) 0.0010(11) -0.0025(11)
N10 0.0138(14) 0.0162(15) 0.0158(14) -0.0049(12) 0.0013(11) -0.0027(12)
N11 0.0102(14) 0.0141(15) 0.0123(14) -0.0053(11) -0.0009(11) 0.0009(11)
N12 0.0155(15) 0.0148(15) 0.0170(15) -0.0041(12) -0.0034(12) 0.0000(12)
N13 0.0213(17) 0.0113(15) 0.0150(15) -0.0035(12) -0.0042(13) -0.0010(13)
N14 0.0131(15) 0.0164(16) 0.0163(15) -0.0050(13) -0.0001(12) -0.0012(12)
N15 0.0165(16) 0.0113(14) 0.0121(14) -0.0049(12) -0.0010(12) 0.0004(12)
N16 0.0146(15) 0.0146(16) 0.0148(15) -0.0054(12) 0.0006(12) -0.0024(12)
C1 0.0148(17) 0.0149(17) 0.0136(16) -0.0022(13) -0.0008(13) -0.0028(13)
C2 0.0101(16) 0.0169(17) 0.0134(16) -0.0041(13) -0.0004(12) -0.0009(13)
C3 0.0146(17) 0.0133(17) 0.0172(17) -0.0056(14) -0.0035(13) -0.0008(13)
C4 0.024(2) 0.0124(18) 0.026(2) -0.0060(15) -0.0062(16) -0.0022(15)
C5 0.023(2) 0.021(2) 0.031(2) -0.0195(17) -0.0088(17) 0.0078(16)
C6 0.0197(19) 0.027(2) 0.0197(19) -0.0116(16) -0.0025(15) 0.0042(16)
C7 0.0158(17) 0.0164(18) 0.0121(16) -0.0038(14) 0.0002(13) -0.0011(14)

loop_
_atom_type_symbol
_atom_type_description
_atom_type_scat_dispersion_real
_atom_type_scat_dispersion_imag
_atom_type_scat_source
C C 0.0033 0.0016 'International Tables Vol C Tables 4.2.6.8 and 6.1.1.4'
H H 0.0000 0.0000 'International Tables Vol C Tables 4.2.6.8 and 6.1.1.4'
N N 0.0061 0.0033 'International Tables Vol C Tables 4.2.6.8 and 6.1.1.4'
O O 0.0106 0.0060 'International Tables Vol C Tables 4.2.6.8 and 6.1.1.4'
Co Co 0.3494 0.9721 'International Tables Vol C Tables 4.2.6.8 and 6.1.1.4'

loop_
_geom_angle_atom_site_label_1
_geom_angle_atom_site_label_2
_geom_angle_atom_site_label_3
_geom_angle
N12 Co N16 89.65(15)
N12 Co N15 88.18(14)
N16 Co N15 87.72(15)
N12 Co N14 89.57(15)
N16 Co N14 179.17(16)
N15 Co N14 91.97(15)
N12 Co N13 89.38(14)
N16 Co N13 91.90(15)
N15 Co N13 177.53(15)
N14 Co N13 88.38(15)
N12 Co N11 178.98(15)
N16 Co N11 89.78(14)
N15 Co N11 90.96(13)
N14 Co N11 91.00(14)
N13 Co N11 91.48(14)
N2 N1 C1 103.9(3)
N3 N2 N1 109.7(3)
N2 N3 N4 109.5(3)
C1 N4 N3 103.9(3)
C2 N5 N6 103.9(3)
N7 N6 N5 109.9(3)
N6 N7 N8 109.5(3)
N7 N8 C2 104.0(3)
N10 N9 C1 112.8(3)
N9 N10 C2 113.4(3)
C3 N11 C7 117.6(3)
C3 N11 Co 120.5(2)
C7 N11 Co 121.9(3)
O1 N12 O2 120.2(3)
O1 N12 Co 119.2(3)
O2 N12 Co 120.5(3)
N4 C1 N1 113.0(3)
N4 C1 N9 119.9(3)
N1 C1 N9 127.1(4)
N5 C2 N8 112.7(3)
N5 C2 N10 120.3(3)
N8 C2 N10 127.0(3)
N11 C3 C4 123.1(4)
C3 C4 C5 119.5(4)
C4 C5 C6 117.9(4)
C7 C6 C5 119.6(4)
N11 C7 C6 122.2(4)

loop_
_geom_bond_atom_site_label_1
_geom_bond_atom_site_label_2
_geom_bond_distance
Co N12 1.899(3)
Co N16 1.956(3)
Co N15 1.961(3)
Co N14 1.961(3)
Co N13 1.961(3)
Co N11 1.996(3)
O1 N12 1.234(4)
O2 N12 1.238(4)
N1 N2 1.334(5)
N1 C1 1.336(5)
N2 N3 1.331(5)
N3 N4 1.338(4)
N4 C1 1.334(5)
N5 C2 1.333(5)
N5 N6 1.340(4)
N6 N7 1.327(5)
N7 N8 1.334(4)
N8 C2 1.345(5)
N9 N10 1.261(5)
N9 C1 1.408(5)
N10 C2 1.399(5)
N11 C3 1.346(5)
N11 C7 1.348(5)
C3 C4 1.366(5)
C4 C5 1.384(6)
C5 C6 1.387(6)
C6 C7 1.378(5)

loop_
_geom_hbond_atom_site_label_D
_geom_hbond_atom_site_label_H
_geom_hbond_atom_site_label_A
_geom_hbond_distance_DH
_geom_hbond_distance_HA
_geom_hbond_distance_DA
_geom_hbond_angle_DHA
_geom_hbond_site_symmetry_A
O3 H32 N10 0.83(2) 2.31(5) 3.039(5) 147(7) 2_557
O4 H41 N5 0.82(2) 2.06(3) 2.858(5) 164(6) 1_565
O4 H42 N2 0.83(2) 2.11(3) 2.905(5) 162(6) 2_567
N14 H14A O4 0.81(5) 2.06(5) 2.861(5) 169(5) .
N16 H16B N8 0.90(5) 2.11(5) 2.985(5) 165(4) 1_655
N16 H16C O1 0.80(5) 2.47(5) 2.875(5) 112(4) .

loop_
_geom_torsion_atom_site_label_1
_geom_torsion_atom_site_label_2
_geom_torsion_atom_site_label_3
_geom_torsion_atom_site_label_4
_geom_torsion
C1 N1 N2 N3 -0.2(5)
N1 N2 N3 N4 -0.4(5)
N2 N3 N4 C1 0.9(4)
C2 N5 N6 N7 0.5(4)
N5 N6 N7 N8 -0.3(4)
N6 N7 N8 C2 0.0(4)
C1 N9 N10 C2 -178.1(3)
N12 Co N11 C3 75(9)
N16 Co N11 C3 130.6(3)
N15 Co N11 C3 42.9(3)
N14 Co N11 C3 -49.1(3)
N13 Co N11 C3 -137.5(3)
N12 Co N11 C7 -106(9)
N16 Co N11 C7 -49.8(3)
N15 Co N11 C7 -137.5(3)
N14 Co N11 C7 130.5(3)
N13 Co N11 C7 42.1(3)
N16 Co N12 O1 46.3(3)
N15 Co N12 O1 134.0(3)
N14 Co N12 O1 -134.0(3)
N13 Co N12 O1 -45.6(3)
N11 Co N12 O1 102(9)
N16 Co N12 O2 -130.4(3)
N15 Co N12 O2 -42.6(3)
N14 Co N12 O2 49.3(3)
N13 Co N12 O2 137.7(3)
N11 Co N12 O2 -74(9)
N3 N4 C1 N1 -1.1(4)
N3 N4 C1 N9 179.0(3)
N2 N1 C1 N4 0.8(5)
N2 N1 C1 N9 -179.3(4)
N10 N9 C1 N4 -162.1(3)
N10 N9 C1 N1 18.0(6)
N6 N5 C2 N8 -0.5(4)
N6 N5 C2 N10 -176.8(3)
N7 N8 C2 N5 0.3(4)
N7 N8 C2 N10 176.3(3)
N9 N10 C2 N5 -171.0(3)
N9 N10 C2 N8 13.3(5)
C7 N11 C3 C4 -0.5(5)
Co N11 C3 C4 179.2(3)
N11 C3 C4 C5 0.4(6)
C3 C4 C5 C6 -0.5(6)
C4 C5 C6 C7 0.8(6)
C3 N11 C7 C6 0.8(5)
Co N11 C7 C6 -178.9(3)
C5 C6 C7 N11 -1.0(6)
